data_7120507
loop_
_publ_author_name
'Bansode, Avinash H.'
'Shaikh, Samir R.'
'Gonnade, Rajesh G.'
'Patil, Nitin T.'

_publ_section_title
;
 Intramolecular ipso-arylative cyclization of aryl-alkynoates and
 N-arylpropiolamides with aryldiazonium salts through merged gold/visible
 light photoredox catalysis
;
_journal_name_full 'Chem. Commun.'
_journal_paper_doi 10.1039/C7CC04010E
_journal_year 2017
_chemical_formula_moiety 'C22 H13 N O3'
_chemical_formula_sum 'C22 H13 N O3'
_chemical_formula_weight 339.33
_space_group_crystal_system monoclinic
_space_group_IT_number 14
_space_group_name_Hall '-P 2yn'
_space_group_name_H-M_alt 'P 1 21/n 1'
_symmetry_space_group_name_Hall '-P 2yn'
_symmetry_space_group_name_H-M 'P 1 21/n 1'
_atom_sites_solution_hydrogens geom
_audit_creation_method SHELXL-2014/7
_audit_update_record
;
2017-04-27 deposited with the CCDC.
2017-07-24 downloaded from the CCDC.
;
_cell_angle_alpha 90
_cell_angle_beta 92.3940(10)
_cell_angle_gamma 90
_cell_formula_units_Z 4
_cell_length_a 8.5765(2)
_cell_length_b 19.1304(5)
_cell_length_c 10.1094(3)
_cell_measurement_reflns_used 9910
_cell_measurement_temperature 100(2)
_cell_measurement_theta_max 30.47
_cell_measurement_theta_min 2.28
_cell_volume 1657.22(8)
_computing_cell_refinement 'Bruker SAINT'
_computing_data_collection 'Bruker APEX2'
_computing_data_reduction 'Bruker SAINT'
_computing_molecular_graphics 'Bruker SHELXTL'
_computing_publication_material 'Bruker SHELXTL'
_computing_structure_refinement 'SHELXL-2014 (Sheldrick 2014)'
_computing_structure_solution 'SHELXS-97 (Sheldrick 2008)'
_diffrn_ambient_temperature 100(2)
_diffrn_measured_fraction_theta_full 0.996
_diffrn_measured_fraction_theta_max 0.996
_diffrn_measurement_device_type 'Bruker APEX-II CCD'
_diffrn_measurement_method '\f and \w scans'
_diffrn_radiation_type MoK\a
_diffrn_radiation_wavelength 0.71073
_diffrn_reflns_av_R_equivalents 0.0208
_diffrn_reflns_av_unetI/netI 0.0194
_diffrn_reflns_Laue_measured_fraction_full 0.996
_diffrn_reflns_Laue_measured_fraction_max 0.996
_diffrn_reflns_limit_h_max 10
_diffrn_reflns_limit_h_min -10
_diffrn_reflns_limit_k_max 22
_diffrn_reflns_limit_k_min -22
_diffrn_reflns_limit_l_max 12
_diffrn_reflns_limit_l_min -12
_diffrn_reflns_number 12559
_diffrn_reflns_point_group_measured_fraction_full 0.996
_diffrn_reflns_point_group_measured_fraction_max 0.996
_diffrn_reflns_theta_full 24.999
_diffrn_reflns_theta_max 24.999
_diffrn_reflns_theta_min 2.280
_exptl_absorpt_coefficient_mu 0.091
_exptl_absorpt_correction_T_max 0.994
_exptl_absorpt_correction_T_min 0.982
_exptl_absorpt_correction_type multi-scan
_exptl_absorpt_process_details SADABS,BRUKER
_exptl_crystal_colour COLOURLESS
_exptl_crystal_density_diffrn 1.360
_exptl_crystal_description PLATE
_exptl_crystal_F_000 704
_exptl_crystal_recrystallization_method 'Re-crystallisation from solvent: CHLOROFORM'
_exptl_crystal_size_max 0.200
_exptl_crystal_size_mid 0.120
_exptl_crystal_size_min 0.070
_refine_diff_density_max 0.221
_refine_diff_density_min -0.174
_refine_diff_density_rms 0.038
_refine_ls_extinction_method none
_refine_ls_goodness_of_fit_ref 0.884
_refine_ls_hydrogen_treatment constr
_refine_ls_matrix_type full
_refine_ls_number_parameters 235
_refine_ls_number_reflns 2908
_refine_ls_number_restraints 0
_refine_ls_restrained_S_all 0.884
_refine_ls_R_factor_all 0.0361
_refine_ls_R_factor_gt 0.0330
_refine_ls_shift/su_max 0.000
_refine_ls_shift/su_mean 0.000
_refine_ls_structure_factor_coef Fsqd
_refine_ls_weighting_details 'w=1/[\s^2^(Fo^2^)+(0.0286P)^2^+1.5366P] where P=(Fo^2^+2Fc^2^)/3'
_refine_ls_weighting_scheme calc
_refine_ls_wR_factor_gt 0.0763
_refine_ls_wR_factor_ref 0.0795
_reflns_Friedel_coverage 0.000
_reflns_number_gt 2683
_reflns_number_total 2908
_reflns_threshold_expression 'I > 2\s(I)'
_cod_data_source_file c7cc04010e2.cif
_cod_data_source_block A
_cod_depositor_comments
;
The following automatic conversions were performed:

'_exptl_absorpt_correction_type' value 'MULTI-SCAN' changed to
'multi-scan' according to
/home/data/users/saulius/crontab/automatic-downloads/rss-feeds/RSC/lib/dictionaries/cif_core.dic
dictionary named 'cif_core.dic' version 2.4.2 from 2011-04-26.

Automatic conversion script
Id: cif_fix_values 4973 2017-02-22 13:04:09Z antanas 
;
_cod_database_code 7120507
_shelx_shelxl_version_number 2014/7
_shelx_space_group_comment
;
The symmetry employed for this shelxl refinement is uniquely defined
by the following loop, which should always be used as a source of
symmetry information in preference to the above space-group names.
They are only intended as comments.
;
_shelx_estimated_absorpt_t_min 0.982
_shelx_estimated_absorpt_t_max 0.994

loop_
_space_group_symop_operation_xyz
'x, y, z'
'-x+1/2, y+1/2, -z+1/2'
'-x, -y, -z'
'x-1/2, -y-1/2, z-1/2'

loop_
_atom_site_label
_atom_site_type_symbol
_atom_site_fract_x
_atom_site_fract_y
_atom_site_fract_z
_atom_site_U_iso_or_equiv
_atom_site_adp_type
_atom_site_occupancy
_atom_site_site_symmetry_order
_atom_site_calc_flag
_atom_site_refinement_flags_posn
_atom_site_refinement_flags_adp
O1 O 0.22421(12) -0.02927(5) 0.52614(11) 0.0302(3) Uani 1 1 d . .
O2 O 0.41131(11) 0.29644(5) 0.89968(9) 0.0217(2) Uani 1 1 d . .
O3 O 0.34239(11) 0.19704(5) 0.79749(9) 0.0194(2) Uani 1 1 d . .
N1 N 0.82857(15) 0.58797(6) 0.53666(12) 0.0270(3) Uani 1 1 d . .
C1 C 0.25943(16) 0.02812(7) 0.57264(13) 0.0201(3) Uani 1 1 d . .
C2 C 0.14833(16) 0.08676(7) 0.56892(13) 0.0195(3) Uani 1 1 d . .
H2 H 0.0453 0.0795 0.5333 0.023 Uiso 1 1 calc R U
C3 C 0.18906(15) 0.14959(7) 0.61427(13) 0.0178(3) Uani 1 1 d . .
H3 H 0.1122 0.1853 0.6137 0.021 Uiso 1 1 calc R U
C4 C 0.35091(15) 0.16669(7) 0.66638(12) 0.0165(3) Uani 1 1 d . .
C5 C 0.45659(15) 0.10411(7) 0.67931(12) 0.0181(3) Uani 1 1 d . .
H5 H 0.5577 0.1100 0.7198 0.022 Uiso 1 1 calc R U
C6 C 0.41451(16) 0.04100(7) 0.63652(13) 0.0200(3) Uani 1 1 d . .
H6 H 0.4859 0.0033 0.6473 0.024 Uiso 1 1 calc R U
C7 C 0.42037(14) 0.22531(7) 0.58485(12) 0.0148(3) Uani 1 1 d . .
C8 C 0.44944(14) 0.28121(7) 0.66266(12) 0.0154(3) Uani 1 1 d . .
C9 C 0.40228(15) 0.26330(7) 0.79870(13) 0.0165(3) Uani 1 1 d . .
C10 C 0.43608(15) 0.21552(7) 0.44084(12) 0.0150(3) Uani 1 1 d . .
C11 C 0.53536(16) 0.16455(7) 0.39286(13) 0.0180(3) Uani 1 1 d . .
H11 H 0.5957 0.1362 0.4528 0.022 Uiso 1 1 calc R U
C12 C 0.54575(16) 0.15531(7) 0.25686(13) 0.0199(3) Uani 1 1 d . .
H12 H 0.6135 0.1206 0.2243 0.024 Uiso 1 1 calc R U
C13 C 0.45847(16) 0.19617(7) 0.16919(13) 0.0204(3) Uani 1 1 d . .
H13 H 0.4655 0.1894 0.0765 0.024 Uiso 1 1 calc R U
C14 C 0.36005(16) 0.24738(7) 0.21679(13) 0.0201(3) Uani 1 1 d . .
H14 H 0.3007 0.2758 0.1564 0.024 Uiso 1 1 calc R U
C15 C 0.34819(15) 0.25707(7) 0.35180(13) 0.0177(3) Uani 1 1 d . .
H15 H 0.2804 0.2919 0.3838 0.021 Uiso 1 1 calc R U
C16 C 0.52318(15) 0.34875(7) 0.63261(12) 0.0155(3) Uani 1 1 d . .
C17 C 0.61909(15) 0.35472(7) 0.52454(13) 0.0177(3) Uani 1 1 d . .
H17 H 0.6320 0.3157 0.4678 0.021 Uiso 1 1 calc R U
C18 C 0.69513(16) 0.41663(7) 0.49947(13) 0.0182(3) Uani 1 1 d . .
H18 H 0.7594 0.4202 0.4255 0.022 Uiso 1 1 calc R U
C19 C 0.67765(16) 0.47376(7) 0.58237(13) 0.0181(3) Uani 1 1 d . .
C20 C 0.58105(17) 0.46895(7) 0.68971(13) 0.0212(3) Uani 1 1 d . .
H20 H 0.5680 0.5081 0.7459 0.025 Uiso 1 1 calc R U
C21 C 0.50435(16) 0.40694(7) 0.71399(13) 0.0195(3) Uani 1 1 d . .
H21 H 0.4382 0.4039 0.7868 0.023 Uiso 1 1 calc R U
C22 C 0.76058(17) 0.53753(7) 0.55712(13) 0.0205(3) Uani 1 1 d . .

loop_
_atom_site_aniso_label
_atom_site_aniso_U_11
_atom_site_aniso_U_22
_atom_site_aniso_U_33
_atom_site_aniso_U_23
_atom_site_aniso_U_13
_atom_site_aniso_U_12
O1 0.0282(6) 0.0185(5) 0.0440(6) -0.0049(5) 0.0001(5) -0.0029(4)
O2 0.0270(5) 0.0253(5) 0.0129(5) -0.0019(4) 0.0025(4) -0.0022(4)
O3 0.0256(5) 0.0203(5) 0.0125(4) 0.0005(4) 0.0047(4) -0.0033(4)
N1 0.0363(7) 0.0228(7) 0.0217(6) 0.0001(5) 0.0003(5) -0.0062(6)
C1 0.0219(7) 0.0182(7) 0.0206(7) 0.0030(6) 0.0047(5) -0.0023(6)
C2 0.0164(6) 0.0229(7) 0.0194(7) 0.0033(5) 0.0019(5) -0.0010(5)
C3 0.0176(7) 0.0192(7) 0.0170(6) 0.0031(5) 0.0040(5) 0.0019(5)
C4 0.0203(7) 0.0173(7) 0.0122(6) -0.0001(5) 0.0031(5) -0.0009(5)
C5 0.0168(6) 0.0226(7) 0.0149(6) 0.0055(5) 0.0003(5) 0.0002(5)
C6 0.0209(7) 0.0182(7) 0.0209(7) 0.0052(5) 0.0029(5) 0.0033(5)
C7 0.0132(6) 0.0166(6) 0.0149(6) 0.0021(5) 0.0017(5) 0.0018(5)
C8 0.0140(6) 0.0182(7) 0.0140(6) 0.0007(5) 0.0012(5) 0.0022(5)
C9 0.0152(6) 0.0194(7) 0.0150(6) 0.0012(5) 0.0006(5) 0.0006(5)
C10 0.0161(6) 0.0147(6) 0.0143(6) -0.0006(5) 0.0021(5) -0.0038(5)
C11 0.0213(7) 0.0155(7) 0.0174(7) 0.0009(5) 0.0026(5) -0.0004(5)
C12 0.0246(7) 0.0156(7) 0.0200(7) -0.0038(5) 0.0067(6) -0.0021(5)
C13 0.0250(7) 0.0225(7) 0.0139(6) -0.0030(5) 0.0037(5) -0.0072(6)
C14 0.0199(7) 0.0228(7) 0.0173(7) 0.0030(6) -0.0012(5) -0.0022(6)
C15 0.0175(6) 0.0174(7) 0.0185(7) 0.0004(5) 0.0027(5) 0.0004(5)
C16 0.0158(6) 0.0173(7) 0.0133(6) 0.0011(5) -0.0018(5) 0.0012(5)
C17 0.0206(7) 0.0170(7) 0.0156(6) -0.0027(5) 0.0021(5) 0.0005(5)
C18 0.0219(7) 0.0190(7) 0.0139(6) 0.0005(5) 0.0037(5) -0.0003(5)
C19 0.0211(7) 0.0164(7) 0.0165(6) 0.0013(5) -0.0021(5) -0.0006(5)
C20 0.0289(7) 0.0178(7) 0.0171(7) -0.0046(5) 0.0023(6) 0.0010(6)
C21 0.0230(7) 0.0206(7) 0.0152(6) -0.0020(5) 0.0043(5) 0.0006(6)
C22 0.0270(7) 0.0204(7) 0.0141(6) -0.0019(5) -0.0009(5) 0.0009(6)

loop_
_atom_type_symbol
_atom_type_description
_atom_type_scat_dispersion_real
_atom_type_scat_dispersion_imag
_atom_type_scat_source
C C 0.0033 0.0016 'International Tables Vol C Tables 4.2.6.8 and 6.1.1.4'
H H 0.0000 0.0000 'International Tables Vol C Tables 4.2.6.8 and 6.1.1.4'
N N 0.0061 0.0033 'International Tables Vol C Tables 4.2.6.8 and 6.1.1.4'
O O 0.0106 0.0060 'International Tables Vol C Tables 4.2.6.8 and 6.1.1.4'

loop_
_geom_angle_atom_site_label_1
_geom_angle_atom_site_label_2
_geom_angle_atom_site_label_3
_geom_angle
C9 O3 C4 110.22(9)
O1 C1 C2 121.57(13)
O1 C1 C6 121.36(13)
C2 C1 C6 117.06(12)
C3 C2 C1 121.37(12)
C3 C2 H2 119.3
C1 C2 H2 119.3
C2 C3 C4 123.01(12)
C2 C3 H3 118.5
C4 C3 H3 118.5
O3 C4 C3 109.07(10)
O3 C4 C5 106.99(10)
C3 C4 C5 113.73(11)
O3 C4 C7 103.57(10)
C3 C4 C7 110.28(10)
C5 C4 C7 112.59(11)
C6 C5 C4 122.75(12)
C6 C5 H5 118.6
C4 C5 H5 118.6
C5 C6 C1 121.51(12)
C5 C6 H6 119.2
C1 C6 H6 119.2
C8 C7 C10 130.84(12)
C8 C7 C4 109.59(11)
C10 C7 C4 119.45(11)
C7 C8 C16 130.28(12)
C7 C8 C9 107.84(11)
C16 C8 C9 121.77(11)
O2 C9 O3 120.50(12)
O2 C9 C8 130.76(12)
O3 C9 C8 108.74(11)
C11 C10 C15 119.62(12)
C11 C10 C7 120.84(12)
C15 C10 C7 119.53(12)
C10 C11 C12 119.81(12)
C10 C11 H11 120.1
C12 C11 H11 120.1
C13 C12 C11 120.48(13)
C13 C12 H12 119.8
C11 C12 H12 119.8
C12 C13 C14 119.84(12)
C12 C13 H13 120.1
C14 C13 H13 120.1
C15 C14 C13 120.34(13)
C15 C14 H14 119.8
C13 C14 H14 119.8
C14 C15 C10 119.91(13)
C14 C15 H15 120.0
C10 C15 H15 120.0
C21 C16 C17 118.73(12)
C21 C16 C8 121.01(12)
C17 C16 C8 120.20(12)
C18 C17 C16 120.73(12)
C18 C17 H17 119.6
C16 C17 H17 119.6
C17 C18 C19 120.03(12)
C17 C18 H18 120.0
C19 C18 H18 120.0
C18 C19 C20 119.99(12)
C18 C19 C22 119.53(12)
C20 C19 C22 120.48(12)
C21 C20 C19 119.78(12)
C21 C20 H20 120.1
C19 C20 H20 120.1
C20 C21 C16 120.74(12)
C20 C21 H21 119.6
C16 C21 H21 119.6
N1 C22 C19 179.10(15)

loop_
_geom_bond_atom_site_label_1
_geom_bond_atom_site_label_2
_geom_bond_distance
O1 C1 1.2271(17)
O2 C9 1.2013(16)
O3 C9 1.3677(16)
O3 C4 1.4517(15)
N1 C22 1.1506(19)
C1 C2 1.4714(19)
C1 C6 1.4748(19)
C2 C3 1.328(2)
C2 H2 0.9500
C3 C4 1.5001(18)
C3 H3 0.9500
C4 C5 1.5040(18)
C4 C7 1.5275(18)
C5 C6 1.327(2)
C5 H5 0.9500
C6 H6 0.9500
C7 C8 1.3446(18)
C7 C10 1.4796(17)
C8 C16 1.4758(18)
C8 C9 1.4896(17)
C10 C11 1.3948(19)
C10 C15 1.3977(18)
C11 C12 1.3927(19)
C11 H11 0.9500
C12 C13 1.379(2)
C12 H12 0.9500
C13 C14 1.392(2)
C13 H13 0.9500
C14 C15 1.3853(19)
C14 H14 0.9500
C15 H15 0.9500
C16 C21 1.3975(18)
C16 C17 1.3994(18)
C17 C18 1.3806(19)
C17 H17 0.9500
C18 C19 1.3891(19)
C18 H18 0.9500
C19 C20 1.3955(19)
C19 C22 1.4403(19)
C20 C21 1.383(2)
C20 H20 0.9500
C21 H21 0.9500

loop_
_geom_torsion_atom_site_label_1
_geom_torsion_atom_site_label_2
_geom_torsion_atom_site_label_3
_geom_torsion_atom_site_label_4
_geom_torsion
O1 C1 C2 C3 -177.10(13)
C6 C1 C2 C3 3.77(19)
C1 C2 C3 C4 2.9(2)
C9 O3 C4 C3 -119.30(11)
C9 O3 C4 C5 117.28(11)
C9 O3 C4 C7 -1.86(13)
C2 C3 C4 O3 -126.97(13)
C2 C3 C4 C5 -7.66(18)
C2 C3 C4 C7 119.92(14)
O3 C4 C5 C6 126.64(13)
C3 C4 C5 C6 6.14(18)
C7 C4 C5 C6 -120.24(14)
C4 C5 C6 C1 0.0(2)
O1 C1 C6 C5 175.61(13)
C2 C1 C6 C5 -5.25(19)
O3 C4 C7 C8 0.97(14)
C3 C4 C7 C8 117.56(12)
C5 C4 C7 C8 -114.23(12)
O3 C4 C7 C10 -175.43(10)
C3 C4 C7 C10 -58.84(15)
C5 C4 C7 C10 69.36(15)
C10 C7 C8 C16 -7.7(2)
C4 C7 C8 C16 176.44(12)
C10 C7 C8 C9 176.05(12)
C4 C7 C8 C9 0.19(14)
C4 O3 C9 O2 -177.13(12)
C4 O3 C9 C8 2.05(13)
C7 C8 C9 O2 177.68(14)
C16 C8 C9 O2 1.1(2)
C7 C8 C9 O3 -1.39(14)
C16 C8 C9 O3 -178.02(11)
C8 C7 C10 C11 119.84(16)
C4 C7 C10 C11 -64.64(16)
C8 C7 C10 C15 -61.31(19)
C4 C7 C10 C15 114.21(14)
C15 C10 C11 C12 -0.20(19)
C7 C10 C11 C12 178.65(12)
C10 C11 C12 C13 -0.1(2)
C11 C12 C13 C14 0.5(2)
C12 C13 C14 C15 -0.6(2)
C13 C14 C15 C10 0.4(2)
C11 C10 C15 C14 0.04(19)
C7 C10 C15 C14 -178.82(12)
C7 C8 C16 C21 161.92(13)
C9 C8 C16 C21 -22.28(18)
C7 C8 C16 C17 -20.8(2)
C9 C8 C16 C17 154.99(12)
C21 C16 C17 C18 0.70(19)
C8 C16 C17 C18 -176.63(12)
C16 C17 C18 C19 0.4(2)
C17 C18 C19 C20 -1.1(2)
C17 C18 C19 C22 178.48(12)
C18 C19 C20 C21 0.7(2)
C22 C19 C20 C21 -178.86(13)
C19 C20 C21 C16 0.4(2)
C17 C16 C21 C20 -1.1(2)
C8 C16 C21 C20 176.22(12)
